data_4340336
loop_
_publ_author_name
'Falkenhagen, Jan P.'
'Braun, Beatrice'
'Bill, Eckhard'
'Sattler, Dominik'
'Limberg, Christian'

_publ_section_title
;
 A Cubic Fe4Mo4 Oxo Framework and Its Reversible Four-Electron Redox
 Chemistry.
;
_journal_issue 14
_journal_name_full 'Inorganic chemistry'
_journal_page_first 7294
_journal_page_last 7308
_journal_paper_doi 10.1021/ic500584a
_journal_volume 53
_journal_year 2014
_chemical_formula_moiety 'C36 H84 Fe4 Mo4 N12 O16, 4(F6 P), 5(C2 H3 N)'
_chemical_formula_sum 'C46 H99 F24 Fe4 Mo4 N17 O16 P4'
_chemical_formula_weight 2333.46
_chemical_name_systematic
;
 ?
;
_space_group_crystal_system monoclinic
_space_group_IT_number 14
_space_group_name_Hall '-P 2ybc'
_space_group_name_H-M_alt 'P 1 21/c 1'
_symmetry_space_group_name_Hall '-P 2ybc'
_symmetry_space_group_name_H-M 'P 1 21/c 1'
_atom_sites_solution_hydrogens geom
_audit_creation_method SHELXL-97
_cell_angle_alpha 90
_cell_angle_beta 93.683(2)
_cell_angle_gamma 90
_cell_formula_units_Z 4
_cell_length_a 17.9761(4)
_cell_length_b 15.8643(3)
_cell_length_c 29.1971(6)
_cell_measurement_reflns_used 63460
_cell_measurement_temperature 100(2)
_cell_measurement_theta_max 27.13
_cell_measurement_theta_min 2.25
_cell_volume 8309.2(3)
_computing_cell_refinement 'X-AREA (Stoe & Cie, 2002)'
_computing_data_collection 'X-AREA (Stoe & Cie, 2002)'
_computing_data_reduction 'X-RED (Stoe & Cie, 2002)'
_computing_molecular_graphics 'PLATON, 1990'
_computing_publication_material 'PLATON, 1990'
_computing_structure_refinement 'SHELXL97 (Sheldrick, 1997)'
_computing_structure_solution 'SHELXS97 (Sheldrick, 1997)'
_diffrn_ambient_temperature 100(2)
_diffrn_measured_fraction_theta_full 0.993
_diffrn_measured_fraction_theta_max 0.974
_diffrn_measurement_device_type 'STOE IPDS 2T'
_diffrn_measurement_method 'rotation method'
_diffrn_radiation_monochromator graphite
_diffrn_radiation_source 'fine-focus sealed tube'
_diffrn_radiation_type MoK\a
_diffrn_radiation_wavelength 0.71073
_diffrn_reflns_av_R_equivalents 0.0550
_diffrn_reflns_av_unetI/netI 0.0529
_diffrn_reflns_Laue_measured_fraction_full 0.993
_diffrn_reflns_Laue_measured_fraction_max 0.974
_diffrn_reflns_limit_h_max 22
_diffrn_reflns_limit_h_min -22
_diffrn_reflns_limit_k_max 20
_diffrn_reflns_limit_k_min -20
_diffrn_reflns_limit_l_max 37
_diffrn_reflns_limit_l_min -36
_diffrn_reflns_number 71090
_diffrn_reflns_point_group_measured_fraction_full 0.993
_diffrn_reflns_point_group_measured_fraction_max 0.974
_diffrn_reflns_theta_full 25.000
_diffrn_reflns_theta_max 26.838
_diffrn_reflns_theta_min 2.165
_exptl_absorpt_coefficient_mu 1.458
_exptl_absorpt_correction_T_max 0.8002
_exptl_absorpt_correction_T_min 0.5293
_exptl_absorpt_correction_type multi-scan
_exptl_absorpt_process_details 'Spek, 2003'
_exptl_crystal_colour brown
_exptl_crystal_density_diffrn 1.865
_exptl_crystal_description paralelipipedic
_exptl_crystal_F_000 4680
_exptl_crystal_size_max 0.500
_exptl_crystal_size_mid 0.200
_exptl_crystal_size_min 0.160
_refine_diff_density_max 2.245
_refine_diff_density_min -1.275
_refine_diff_density_rms 0.111
_refine_ls_extinction_method none
_refine_ls_goodness_of_fit_ref 1.000
_refine_ls_hydrogen_treatment constr
_refine_ls_matrix_type full
_refine_ls_number_parameters 1084
_refine_ls_number_reflns 17367
_refine_ls_number_restraints 15
_refine_ls_restrained_S_all 1.001
_refine_ls_R_factor_all 0.0569
_refine_ls_R_factor_gt 0.0368
_refine_ls_shift/su_max 0.006
_refine_ls_shift/su_mean 0.000
_refine_ls_structure_factor_coef Fsqd
_refine_ls_weighting_details 'w=1/[\s^2^(Fo^2^)+(0.0480P)^2^] where P=(Fo^2^+2Fc^2^)/3'
_refine_ls_weighting_scheme calc
_refine_ls_wR_factor_gt 0.0825
_refine_ls_wR_factor_ref 0.0868
_reflns_Friedel_coverage 0.000
_reflns_number_gt 13096
_reflns_number_total 17367
_reflns_threshold_expression 'I > 2\s(I)'
_cod_data_source_file ic500584a_si_003.cif
_cod_data_source_block jf322new_complex6(meCN)5
_cod_depositor_comments 'Adding full bibliography for 4340334--4340337.cif.'
_cod_database_code 4340336
_shelx_space_group_comment
;
The symmetry employed for this shelxl refinement is uniquely defined
by the following loop, which should always be used as a source of
symmetry information in preference to the above space-group names.
They are only intended as comments.
;
_shelx_estimated_absorpt_t_min 0.529
_shelx_estimated_absorpt_t_max 0.800
_shelxl_version_number 2013-4

loop_
_space_group_symop_operation_xyz
'x, y, z'
'-x, y+1/2, -z+1/2'
'-x, -y, -z'
'x, -y-1/2, z-1/2'

loop_
_atom_site_label
_atom_site_type_symbol
_atom_site_fract_x
_atom_site_fract_y
_atom_site_fract_z
_atom_site_U_iso_or_equiv
_atom_site_adp_type
_atom_site_occupancy
_atom_site_site_symmetry_order
_atom_site_calc_flag
_atom_site_refinement_flags_posn
_atom_site_refinement_flags_adp
_atom_site_refinement_flags_occupancy
_atom_site_disorder_assembly
_atom_site_disorder_group
Mo1A Mo 0.34359(2) 0.80485(2) 0.10892(2) 0.01497(6) Uani 0.5654(2) 1 d D . P A 1
Mo3A Mo 0.12781(2) 0.76967(2) 0.11544(2) 0.01282(6) Uani 0.5654(2) 1 d D . P A 1
O12A O 0.04379(12) 0.75530(16) 0.09042(7) 0.0233(6) Uani 0.5654(2) 1 d D . P A 1
O4A O 0.28234(11) 0.79116(14) 0.15174(7) 0.0157(5) Uani 0.5654(2) 1 d D . P A 1
Mo1B Mo 0.37625(2) 0.81756(2) 0.08622(2) 0.01272(7) Uani 0.4346(2) 1 d D . P A -2
Mo3B Mo 0.17532(2) 0.77590(2) 0.12719(2) 0.01635(8) Uani 0.4346(2) 1 d D . P A -2
O4B O 0.43784(14) 0.84515(17) 0.04787(9) 0.0154(7) Uani 0.4346(2) 1 d D . P A -2
O12B O 0.26359(14) 0.79105(17) 0.15172(9) 0.0153(6) Uiso 0.4346(2) 1 d D . P A -2
N4A N 0.43101(16) 0.82802(19) 0.04743(9) 0.0166(6) Uiso 0.5 1 d . . P B 1
C01A C 0.4692(2) 0.8839(3) 0.03181(13) 0.0268(8) Uiso 0.5 1 d . . P B 1
C02A C 0.5118(3) 0.9477(3) 0.00721(17) 0.0472(12) Uiso 0.5 1 d . . P B 1
H02A H 0.5252 0.9246 -0.0223 0.071 Uiso 0.5 1 calc R U P B 1
H02B H 0.5573 0.9625 0.0258 0.071 Uiso 0.5 1 calc R U P B 1
H02C H 0.4812 0.9983 0.0018 0.071 Uiso 0.5 1 calc R U P B 1
N12B N 0.04071(17) 0.7567(2) 0.09946(10) 0.0192(6) Uiso 0.5 1 d . . P A -2
C01B C -0.0116(3) 0.7567(4) 0.0789(2) 0.0602(15) Uiso 0.5 1 d . . P A -2
C02B C -0.0888(4) 0.7649(5) 0.0591(2) 0.081(2) Uiso 0.5 1 d . . P A -2
H02D H -0.1223 0.7327 0.0777 0.122 Uiso 0.5 1 calc R U P A -2
H02E H -0.0920 0.7431 0.0277 0.122 Uiso 0.5 1 calc R U P A -2
H02F H -0.1034 0.8245 0.0589 0.122 Uiso 0.5 1 calc R U P A -2
Mo4 Mo 0.27757(2) 0.93427(2) 0.21406(2) 0.01786(4) Uani 1 1 d D . . . .
Mo2 Mo 0.31465(2) 0.64703(2) 0.20754(2) 0.01438(3) Uani 1 1 d D . . . .
Fe3 Fe 0.22209(2) 0.96612(2) 0.09362(2) 0.01561(6) Uani 1 1 d . . . . .
Fe1 Fe 0.44890(2) 0.81409(2) 0.20541(2) 0.01692(6) Uani 1 1 d . . . . .
Fe2 Fe 0.26955(2) 0.61925(2) 0.08609(2) 0.01838(6) Uani 1 1 d . . . . .
Fe4 Fe 0.15525(2) 0.76299(2) 0.23959(2) 0.01693(6) Uani 1 1 d . . . . .
O3 O 0.29857(6) 0.88760(8) 0.07557(4) 0.0183(3) Uani 1 1 d . . . . .
O14 O 0.26267(7) 0.97555(8) 0.15740(4) 0.0214(3) Uani 1 1 d . . . . .
O13 O 0.36370(7) 0.87966(8) 0.22385(4) 0.0205(3) Uani 1 1 d . . . . .
O1 O 0.42744(7) 0.83671(8) 0.14056(4) 0.0190(3) Uani 1 1 d . . . . .
O5 O 0.39934(7) 0.70452(8) 0.20410(4) 0.0197(3) Uani 1 1 d . . . . .
O6 O 0.27889(7) 0.60980(8) 0.15265(4) 0.0186(3) Uani 1 1 d . . . . .
O2 O 0.34724(7) 0.70514(8) 0.08211(4) 0.0211(3) Uani 1 1 d . . . . .
O9 O 0.18761(7) 0.69991(8) 0.08402(4) 0.0184(3) Uani 1 1 d . . . . .
O10 O 0.15053(6) 0.87887(8) 0.10644(4) 0.0182(3) Uani 1 1 d . . . . .
O11 O 0.12842(6) 0.74192(8) 0.17502(4) 0.0182(3) Uani 1 1 d . . . . .
O15 O 0.19962(7) 0.87389(8) 0.23070(4) 0.0195(3) Uani 1 1 d . . . . .
O7 O 0.24850(7) 0.70108(8) 0.23972(4) 0.0199(3) Uani 1 1 d . . . . .
O8 O 0.33852(7) 0.55966(8) 0.23840(4) 0.0221(3) Uani 1 1 d D . . . .
O16 O 0.28406(8) 1.01879(8) 0.24942(4) 0.0269(3) Uani 1 1 d D . . . .
N12 N 0.09894(9) 0.64864(10) 0.26116(5) 0.0272(4) Uani 1 1 d . . . . .
N11 N 0.04432(8) 0.81506(10) 0.24670(5) 0.0233(4) Uani 1 1 d . . . . .
N10 N 0.16157(9) 0.78286(10) 0.31352(5) 0.0248(4) Uani 1 1 d . . . . .
N5 N 0.34696(9) 0.51417(10) 0.08002(5) 0.0238(4) Uani 1 1 d . . . . .
N6 N 0.19023(9) 0.51687(10) 0.07747(5) 0.0220(4) Uani 1 1 d . . . . .
N4 N 0.26509(9) 0.60805(10) 0.01124(5) 0.0213(4) Uani 1 1 d . . . . .
N3 N 0.52083(8) 0.92358(10) 0.21457(5) 0.0203(4) Uani 1 1 d . . . . .
N2 N 0.55491(8) 0.75600(10) 0.19173(5) 0.0210(4) Uani 1 1 d . . . . .
N1 N 0.49100(9) 0.79150(11) 0.27590(5) 0.0253(4) Uani 1 1 d . . . . .
N8 N 0.14265(9) 1.06649(10) 0.10214(5) 0.0228(4) Uani 1 1 d . . . . .
N7 N 0.17529(8) 0.97509(10) 0.02293(5) 0.0186(4) Uani 1 1 d . . . . .
N9 N 0.28737(9) 1.07123(10) 0.07156(5) 0.0223(4) Uani 1 1 d . . . . .
C34 C 0.01665(11) 0.66553(13) 0.26244(7) 0.0324(5) Uani 1 1 d . . . . .
H34A H 0.0041 0.6748 0.2946 0.039 Uiso 1 1 calc R U . . .
H34B H -0.0117 0.6159 0.2504 0.039 Uiso 1 1 calc R U . . .
C33 C -0.00561(11) 0.74202(13) 0.23404(7) 0.0288(5) Uani 1 1 d . . . . .
H33A H -0.0025 0.7288 0.2011 0.035 Uiso 1 1 calc R U . . .
H33B H -0.0579 0.7572 0.2391 0.035 Uiso 1 1 calc R U . . .
C32 C 0.03656(11) 0.84471(13) 0.29484(6) 0.0269(5) Uani 1 1 d . . . . .
H32A H 0.0087 0.8023 0.3118 0.032 Uiso 1 1 calc R U . . .
H32B H 0.0081 0.8982 0.2944 0.032 Uiso 1 1 calc R U . . .
C31 C 0.11308(11) 0.85829(13) 0.31912(6) 0.0272(5) Uani 1 1 d . . . . .
H31A H 0.1368 0.9085 0.3062 0.033 Uiso 1 1 calc R U . . .
H31B H 0.1076 0.8686 0.3522 0.033 Uiso 1 1 calc R U . . .
C36 C 0.13385(13) 0.70711(13) 0.33777(6) 0.0331(5) Uani 1 1 d . . . . .
H36A H 0.0824 0.7176 0.3467 0.040 Uiso 1 1 calc R U . . .
H36B H 0.1659 0.6968 0.3661 0.040 Uiso 1 1 calc R U . . .
C35 C 0.13454(13) 0.63010(13) 0.30715(7) 0.0344(5) Uani 1 1 d . . . . .
H35A H 0.1866 0.6118 0.3041 0.041 Uiso 1 1 calc R U . . .
H35B H 0.1076 0.5834 0.3213 0.041 Uiso 1 1 calc R U . . .
C28 C 0.23868(11) 0.80138(14) 0.33081(6) 0.0303(5) Uani 1 1 d . . . . .
H28A H 0.2578 0.8491 0.3138 0.045 Uiso 1 1 calc R U . . .
H28B H 0.2700 0.7518 0.3266 0.045 Uiso 1 1 calc R U . . .
H28C H 0.2394 0.8155 0.3635 0.045 Uiso 1 1 calc R U . . .
C29 C 0.02768(11) 0.88512(13) 0.21443(6) 0.0264(5) Uani 1 1 d . . . . .
H29A H -0.0244 0.9024 0.2162 0.040 Uiso 1 1 calc R U . . .
H29B H 0.0358 0.8666 0.1831 0.040 Uiso 1 1 calc R U . . .
H29C H 0.0605 0.9329 0.2226 0.040 Uiso 1 1 calc R U . . .
C30 C 0.11013(12) 0.57599(12) 0.23021(7) 0.0310(5) Uani 1 1 d . . . . .
H30A H 0.1636 0.5667 0.2277 0.046 Uiso 1 1 calc R U . . .
H30B H 0.0864 0.5880 0.1998 0.046 Uiso 1 1 calc R U . . .
H30C H 0.0878 0.5254 0.2428 0.046 Uiso 1 1 calc R U . . .
C15 C 0.30739(12) 0.44208(12) 0.10030(7) 0.0279(5) Uani 1 1 d . . . . .
H15A H 0.3046 0.4512 0.1337 0.034 Uiso 1 1 calc R U . . .
H15B H 0.3355 0.3894 0.0959 0.034 Uiso 1 1 calc R U . . .
C16 C 0.22961(11) 0.43376(12) 0.07782(6) 0.0260(5) Uani 1 1 d . . . . .
H16A H 0.2324 0.4133 0.0459 0.031 Uiso 1 1 calc R U . . .
H16B H 0.2012 0.3919 0.0948 0.031 Uiso 1 1 calc R U . . .
C17 C 0.14989(11) 0.53440(13) 0.03231(6) 0.0251(5) Uani 1 1 d . . . . .
H17A H 0.1186 0.5854 0.0348 0.030 Uiso 1 1 calc R U . . .
H17B H 0.1167 0.4865 0.0237 0.030 Uiso 1 1 calc R U . . .
C18 C 0.20457(11) 0.54774(12) -0.00450(6) 0.0236(5) Uani 1 1 d . . . . .
H18A H 0.2270 0.4930 -0.0123 0.028 Uiso 1 1 calc R U . . .
H18B H 0.1777 0.5701 -0.0326 0.028 Uiso 1 1 calc R U . . .
C13 C 0.33987(11) 0.57646(13) 0.00189(6) 0.0258(5) Uani 1 1 d . . . . .
H13A H 0.3772 0.6214 0.0087 0.031 Uiso 1 1 calc R U . . .
H13B H 0.3408 0.5619 -0.0310 0.031 Uiso 1 1 calc R U . . .
C14 C 0.36070(11) 0.49894(13) 0.03085(6) 0.0273(5) Uani 1 1 d . . . . .
H14A H 0.3308 0.4501 0.0193 0.033 Uiso 1 1 calc R U . . .
H14B H 0.4140 0.4854 0.0281 0.033 Uiso 1 1 calc R U . . .
C10 C 0.25264(11) 0.69048(12) -0.01172(6) 0.0258(5) Uani 1 1 d . . . . .
H10A H 0.2906 0.7306 0.0001 0.039 Uiso 1 1 calc R U . . .
H10B H 0.2031 0.7117 -0.0056 0.039 Uiso 1 1 calc R U . . .
H10C H 0.2560 0.6837 -0.0449 0.039 Uiso 1 1 calc R U . . .
C12 C 0.13663(11) 0.51747(13) 0.11395(6) 0.0269(5) Uani 1 1 d . . . . .
H12A H 0.0985 0.4743 0.1073 0.040 Uiso 1 1 calc R U . . .
H12B H 0.1128 0.5730 0.1150 0.040 Uiso 1 1 calc R U . . .
H12C H 0.1631 0.5056 0.1436 0.040 Uiso 1 1 calc R U . . .
C11 C 0.41887(11) 0.52991(14) 0.10648(7) 0.0312(5) Uani 1 1 d . . . . .
H11A H 0.4503 0.4796 0.1056 0.047 Uiso 1 1 calc R U . . .
H11B H 0.4095 0.5430 0.1384 0.047 Uiso 1 1 calc R U . . .
H11C H 0.4443 0.5776 0.0929 0.047 Uiso 1 1 calc R U . . .
C7 C 0.59879(10) 0.90248(12) 0.20253(6) 0.0221(4) Uani 1 1 d . . . . .
H7A H 0.6303 0.8914 0.2309 0.027 Uiso 1 1 calc R U . . .
H7B H 0.6203 0.9509 0.1866 0.027 Uiso 1 1 calc R U . . .
C6 C 0.59816(10) 0.82582(12) 0.17190(6) 0.0225(5) Uani 1 1 d . . . . .
H6A H 0.5755 0.8406 0.1411 0.027 Uiso 1 1 calc R U . . .
H6B H 0.6500 0.8070 0.1683 0.027 Uiso 1 1 calc R U . . .
C5 C 0.59273(11) 0.72424(14) 0.23576(7) 0.0286(5) Uani 1 1 d . . . . .
H5A H 0.6324 0.7642 0.2465 0.034 Uiso 1 1 calc R U . . .
H5B H 0.6163 0.6691 0.2303 0.034 Uiso 1 1 calc R U . . .
C4 C 0.53749(11) 0.71466(13) 0.27248(6) 0.0288(5) Uani 1 1 d . . . . .
H4A H 0.5049 0.6656 0.2651 0.035 Uiso 1 1 calc R U . . .
H4B H 0.5648 0.7039 0.3024 0.035 Uiso 1 1 calc R U . . .
C9 C 0.53504(11) 0.86587(13) 0.29331(6) 0.0287(5) Uani 1 1 d . . . . .
H9A H 0.5889 0.8533 0.2927 0.034 Uiso 1 1 calc R U . . .
H9B H 0.5240 0.8771 0.3255 0.034 Uiso 1 1 calc R U . . .
C8 C 0.51672(11) 0.94347(13) 0.26447(6) 0.0269(5) Uani 1 1 d . . . . .
H8A H 0.4660 0.9634 0.2702 0.032 Uiso 1 1 calc R U . . .
H8B H 0.5524 0.9891 0.2733 0.032 Uiso 1 1 calc R U . . .
C1 C 0.42956(11) 0.77424(15) 0.30660(6) 0.0327(5) Uani 1 1 d . . . . .
H1A H 0.3985 0.7282 0.2938 0.049 Uiso 1 1 calc R U . . .
H1B H 0.3990 0.8250 0.3091 0.049 Uiso 1 1 calc R U . . .
H1C H 0.4508 0.7582 0.3371 0.049 Uiso 1 1 calc R U . . .
C2 C 0.54599(11) 0.68685(12) 0.15798(7) 0.0266(5) Uani 1 1 d . . . . .
H2A H 0.5168 0.7068 0.1306 0.040 Uiso 1 1 calc R U . . .
H2B H 0.5200 0.6396 0.1715 0.040 Uiso 1 1 calc R U . . .
H2C H 0.5952 0.6682 0.1494 0.040 Uiso 1 1 calc R U . . .
C3 C 0.49366(11) 0.99608(13) 0.18666(7) 0.0259(5) Uani 1 1 d . . . . .
H3A H 0.4427 1.0100 0.1942 0.039 Uiso 1 1 calc R U . . .
H3B H 0.4940 0.9817 0.1540 0.039 Uiso 1 1 calc R U . . .
H3C H 0.5262 1.0447 0.1933 0.039 Uiso 1 1 calc R U . . .
C23 C 0.09423(11) 1.07866(13) 0.05863(6) 0.0274(5) Uani 1 1 d . . . . .
H23A H 0.1112 1.1291 0.0422 0.033 Uiso 1 1 calc R U . . .
H23B H 0.0421 1.0884 0.0663 0.033 Uiso 1 1 calc R U . . .
C22 C 0.09741(10) 1.00221(13) 0.02765(6) 0.0253(5) Uani 1 1 d . . . . .
H22A H 0.0690 0.9554 0.0406 0.030 Uiso 1 1 calc R U . . .
H22B H 0.0739 1.0160 -0.0030 0.030 Uiso 1 1 calc R U . . .
C27 C 0.21898(10) 1.03743(12) -0.00254(6) 0.0226(5) Uani 1 1 d . . . . .
H27A H 0.1911 1.0912 -0.0053 0.027 Uiso 1 1 calc R U . . .
H27B H 0.2254 1.0161 -0.0339 0.027 Uiso 1 1 calc R U . . .
C26 C 0.29478(10) 1.05322(13) 0.02158(6) 0.0236(5) Uani 1 1 d . . . . .
H26A H 0.3268 1.0031 0.0183 0.028 Uiso 1 1 calc R U . . .
H26B H 0.3188 1.1017 0.0071 0.028 Uiso 1 1 calc R U . . .
C24 C 0.24828(12) 1.15302(12) 0.07888(7) 0.0289(5) Uani 1 1 d . . . . .
H24A H 0.2245 1.1731 0.0494 0.035 Uiso 1 1 calc R U . . .
H24B H 0.2849 1.1960 0.0903 0.035 Uiso 1 1 calc R U . . .
C25 C 0.18988(12) 1.14179(13) 0.11314(7) 0.0305(5) Uani 1 1 d . . . . .
H25A H 0.2145 1.1354 0.1443 0.037 Uiso 1 1 calc R U . . .
H25B H 0.1580 1.1927 0.1131 0.037 Uiso 1 1 calc R U . . .
C21 C 0.36293(11) 1.07235(14) 0.09523(7) 0.0308(5) Uani 1 1 d . . . . .
H21A H 0.3942 1.1131 0.0802 0.046 Uiso 1 1 calc R U . . .
H21B H 0.3852 1.0161 0.0938 0.046 Uiso 1 1 calc R U . . .
H21C H 0.3593 1.0885 0.1274 0.046 Uiso 1 1 calc R U . . .
C19 C 0.17439(11) 0.89266(12) -0.00136(6) 0.0224(5) Uani 1 1 d . . . . .
H19A H 0.1501 0.8503 0.0170 0.034 Uiso 1 1 calc R U . . .
H19B H 0.2257 0.8750 -0.0059 0.034 Uiso 1 1 calc R U . . .
H19C H 0.1468 0.8983 -0.0313 0.034 Uiso 1 1 calc R U . . .
C20 C 0.09431(11) 1.04998(14) 0.14051(6) 0.0318(5) Uani 1 1 d . . . . .
H20A H 0.1255 1.0386 0.1686 0.048 Uiso 1 1 calc R U . . .
H20B H 0.0625 1.0010 0.1331 0.048 Uiso 1 1 calc R U . . .
H20C H 0.0630 1.0994 0.1452 0.048 Uiso 1 1 calc R U . . .
P1 P 0.31043(3) 0.21444(3) 0.45324(2) 0.02479(12) Uani 1 1 d . . . . .
F1 F 0.24744(7) 0.28246(8) 0.46007(4) 0.0393(3) Uani 1 1 d . . . . .
F2 F 0.32684(7) 0.20962(8) 0.50778(4) 0.0382(3) Uani 1 1 d . . . . .
F3 F 0.25065(8) 0.14049(8) 0.45661(4) 0.0466(4) Uani 1 1 d . . . . .
F4 F 0.29272(8) 0.21806(8) 0.39909(4) 0.0432(4) Uani 1 1 d . . . . .
F5 F 0.37029(8) 0.28714(9) 0.45057(5) 0.0519(4) Uani 1 1 d . . . . .
F6 F 0.37321(9) 0.14560(9) 0.44682(5) 0.0552(4) Uani 1 1 d . . . . .
P2 P 0.64951(3) 0.09898(4) 0.09936(2) 0.02652(13) Uani 1 1 d . . . . .
F7 F 0.65534(7) 0.10260(8) 0.15405(4) 0.0358(3) Uani 1 1 d . . . . .
F8 F 0.56102(6) 0.10759(9) 0.09870(4) 0.0395(4) Uani 1 1 d . . . . .
F9 F 0.64465(7) 0.09592(10) 0.04467(4) 0.0469(4) Uani 1 1 d . . . . .
F10 F 0.73821(7) 0.09081(10) 0.10012(4) 0.0457(4) Uani 1 1 d . . . . .
F11 F 0.64173(8) -0.00098(9) 0.10124(5) 0.0504(4) Uani 1 1 d . . . . .
F12 F 0.65660(8) 0.19914(8) 0.09753(4) 0.0425(4) Uani 1 1 d . . . . .
P3 P 0.00695(3) 0.80526(3) 0.44171(2) 0.02558(12) Uani 1 1 d . . . . .
F13 F 0.01679(10) 0.73508(13) 0.47946(5) 0.0891(6) Uani 1 1 d . . . . .
F14 F 0.09329(7) 0.80918(11) 0.43304(5) 0.0523(4) Uani 1 1 d . . . . .
F15 F 0.01386(9) 0.88014(11) 0.47640(6) 0.0898(5) Uani 1 1 d . . . . .
F16 F -0.00760(8) 0.86943(11) 0.40096(5) 0.0703(5) Uani 1 1 d . . . . .
F17 F -0.00457(8) 0.73241(10) 0.40380(5) 0.0640(4) Uani 1 1 d . . . . .
F18 F -0.08004(7) 0.80289(10) 0.44911(5) 0.0552(4) Uani 1 1 d . . . . .
P4 P 0.20328(3) 0.31824(4) 0.21196(2) 0.02603(13) Uani 1 1 d . . . . .
F19 F 0.13720(6) 0.36703(8) 0.23506(5) 0.0377(3) Uani 1 1 d . . . . .
F20 F 0.24261(7) 0.30525(11) 0.26151(4) 0.0549(4) Uani 1 1 d . . . . .
F21 F 0.15979(7) 0.23176(8) 0.21548(4) 0.0405(3) Uani 1 1 d . . . . .
F22 F 0.26973(7) 0.27038(11) 0.18933(4) 0.0566(4) Uani 1 1 d . . . . .
F23 F 0.24568(8) 0.40600(10) 0.20772(5) 0.0695(5) Uani 1 1 d . . . . .
F24 F 0.16321(9) 0.33222(9) 0.16284(4) 0.0522(4) Uani 1 1 d . . . . .
N14 N 0.60434(15) 0.46086(18) 0.13025(11) 0.0847(9) Uani 1 1 d . . . . .
C39 C 0.66185(16) 0.49150(18) 0.13480(9) 0.0577(8) Uani 1 1 d . . . . .
C40 C 0.73613(15) 0.53025(19) 0.14129(9) 0.0586(8) Uani 1 1 d . . . . .
H40A H 0.7457 0.5463 0.1735 0.088 Uiso 1 1 calc R U . . .
H40B H 0.7382 0.5805 0.1219 0.088 Uiso 1 1 calc R U . . .
H40C H 0.7740 0.4898 0.1327 0.088 Uiso 1 1 calc R U . . .
N13 N 0.06133(15) 0.06467(18) 0.33764(9) 0.0721(8) Uani 1 1 d . . . . .
C37 C 0.06373(15) 0.0730(2) 0.37713(10) 0.0626(9) Uani 1 1 d . . . . .
C38 C 0.06718(19) 0.0842(3) 0.42716(11) 0.1109(15) Uani 1 1 d . . . . .
H38A H 0.1169 0.1043 0.4378 0.166 Uiso 1 1 calc R U . . .
H38B H 0.0573 0.0302 0.4419 0.166 Uiso 1 1 calc R U . . .
H38C H 0.0297 0.1256 0.4352 0.166 Uiso 1 1 calc R U . . .
N15 N 0.42900(11) 0.27374(14) 0.10644(7) 0.0445(6) Uani 1 1 d . . . . .
C41 C 0.46518(13) 0.27909(16) 0.07614(8) 0.0402(6) Uani 1 1 d . . . . .
C42 C 0.50992(16) 0.2856(3) 0.03833(11) 0.1182(14) Uani 1 1 d . . . . .
H42A H 0.4833 0.3179 0.0138 0.177 Uiso 1 1 calc R U . . .
H42B H 0.5209 0.2290 0.0271 0.177 Uiso 1 1 calc R U . . .
H42C H 0.5566 0.3143 0.0478 0.177 Uiso 1 1 calc R U . . .
N16 N 0.08039(14) 0.46188(17) 0.39725(8) 0.0615(7) Uani 1 1 d . . . . .
C43 C 0.12959(16) 0.43210(18) 0.38022(8) 0.0540(8) Uani 1 1 d . . . . .
C44 C 0.19427(17) 0.3984(2) 0.35969(10) 0.0753(10) Uani 1 1 d . . . . .
H44A H 0.2363 0.4372 0.3651 0.113 Uiso 1 1 calc R U . . .
H44B H 0.1832 0.3915 0.3266 0.113 Uiso 1 1 calc R U . . .
H44C H 0.2071 0.3435 0.3735 0.113 Uiso 1 1 calc R U . . .

loop_
_atom_site_aniso_label
_atom_site_aniso_U_11
_atom_site_aniso_U_22
_atom_site_aniso_U_33
_atom_site_aniso_U_23
_atom_site_aniso_U_13
_atom_site_aniso_U_12
Mo1A 0.01514(11) 0.01520(12) 0.01423(10) -0.00131(10) -0.00175(9) -0.00023(11)
Mo3A 0.01006(10) 0.01278(12) 0.01535(10) -0.00069(9) -0.00120(9) -0.00082(10)
O12A 0.0232(11) 0.0342(13) 0.0114(9) -0.0066(9) -0.0082(8) 0.0017(10)
O4A 0.0091(9) 0.0185(11) 0.0188(9) 0.0000(8) -0.0046(8) -0.0014(9)
Mo1B 0.01129(14) 0.01621(16) 0.01071(12) -0.00036(12) 0.00109(11) 0.00000(14)
Mo3B 0.01915(15) 0.01269(16) 0.01749(13) -0.00044(13) 0.00346(12) 0.00081(14)
O4B 0.0159(12) 0.0105(13) 0.0200(12) 0.0029(10) 0.0029(10) -0.0099(11)
Mo4 0.02134(7) 0.01668(7) 0.01558(6) -0.00091(6) 0.00137(5) -0.00228(7)
Mo2 0.01590(6) 0.01328(7) 0.01364(5) -0.00131(5) -0.00137(5) 0.00033(6)
Fe3 0.01807(11) 0.01376(11) 0.01499(10) 0.00000(9) 0.00087(9) -0.00010(10)
Fe1 0.01523(11) 0.01865(12) 0.01642(10) -0.00196(10) -0.00259(9) -0.00325(11)
Fe2 0.02357(12) 0.01519(12) 0.01551(10) -0.00411(9) -0.00540(9) 0.00365(11)
Fe4 0.01930(11) 0.01568(12) 0.01644(10) 0.00056(9) 0.00596(9) 0.00090(11)
O3 0.0173(6) 0.0216(6) 0.0157(5) 0.0021(5) -0.0008(4) 0.0006(5)
O14 0.0293(6) 0.0178(6) 0.0171(5) -0.0011(5) 0.0019(5) -0.0027(6)
O13 0.0208(6) 0.0236(6) 0.0170(5) -0.0043(5) 0.0014(5) -0.0041(5)
O1 0.0167(6) 0.0205(6) 0.0195(5) -0.0009(5) -0.0015(5) -0.0020(5)
O5 0.0203(6) 0.0201(6) 0.0182(5) -0.0006(5) -0.0028(5) -0.0014(5)
O6 0.0235(6) 0.0137(6) 0.0179(5) -0.0019(5) -0.0032(5) 0.0015(5)
O2 0.0205(6) 0.0214(6) 0.0210(5) -0.0075(5) -0.0017(5) 0.0034(5)
O9 0.0211(6) 0.0163(6) 0.0170(5) -0.0020(5) -0.0033(5) -0.0008(5)
O10 0.0165(5) 0.0158(6) 0.0224(5) 0.0005(5) 0.0016(5) 0.0006(5)
O11 0.0176(6) 0.0179(6) 0.0194(5) -0.0018(5) 0.0044(5) -0.0005(5)
O15 0.0209(6) 0.0187(6) 0.0194(5) -0.0009(5) 0.0045(5) 0.0012(5)
O7 0.0250(6) 0.0168(6) 0.0180(5) 0.0006(5) 0.0026(5) 0.0026(5)
O8 0.0261(6) 0.0184(6) 0.0211(5) 0.0008(5) -0.0029(5) 0.0026(6)
O16 0.0395(7) 0.0203(7) 0.0206(6) -0.0051(5) -0.0003(5) 0.0002(6)
N12 0.0340(8) 0.0195(8) 0.0298(7) 0.0002(7) 0.0154(6) -0.0009(7)
N11 0.0222(7) 0.0226(8) 0.0258(7) -0.0011(6) 0.0084(6) 0.0003(7)
N10 0.0317(8) 0.0247(8) 0.0184(6) 0.0006(6) 0.0063(6) 0.0031(7)
N5 0.0296(8) 0.0203(8) 0.0204(7) -0.0045(6) -0.0056(6) 0.0070(7)
N6 0.0294(8) 0.0179(8) 0.0181(6) -0.0032(6) -0.0033(6) 0.0031(7)
N4 0.0263(8) 0.0186(8) 0.0183(6) -0.0056(6) -0.0053(6) 0.0021(7)
N3 0.0184(7) 0.0200(8) 0.0224(7) -0.0032(6) 0.0009(6) -0.0033(7)
N2 0.0180(7) 0.0186(8) 0.0255(7) -0.0018(6) -0.0056(6) -0.0023(7)
N1 0.0241(8) 0.0307(9) 0.0200(6) 0.0031(7) -0.0059(6) -0.0089(7)
N8 0.0276(8) 0.0183(8) 0.0231(7) 0.0028(6) 0.0067(6) 0.0026(7)
N7 0.0191(7) 0.0179(7) 0.0186(6) 0.0008(6) -0.0009(6) 0.0009(6)
N9 0.0257(8) 0.0207(8) 0.0203(6) 0.0009(6) -0.0007(6) -0.0036(7)
C34 0.0333(10) 0.0253(10) 0.0412(10) -0.0024(8) 0.0225(8) -0.0091(9)
C33 0.0229(9) 0.0263(10) 0.0386(9) -0.0059(8) 0.0123(8) -0.0034(9)
C32 0.0309(9) 0.0220(10) 0.0295(8) -0.0031(8) 0.0144(7) 0.0042(9)
C31 0.0344(10) 0.0254(10) 0.0229(8) -0.0053(8) 0.0103(7) 0.0045(9)
C36 0.0504(12) 0.0308(11) 0.0196(8) 0.0078(8) 0.0127(8) 0.0056(10)
C35 0.0483(12) 0.0242(10) 0.0326(9) 0.0070(8) 0.0175(8) 0.0024(10)
C28 0.0363(10) 0.0390(12) 0.0151(7) -0.0001(8) -0.0019(8) 0.0078(10)
C29 0.0231(9) 0.0253(10) 0.0311(9) 0.0015(8) 0.0043(8) 0.0026(9)
C30 0.0393(10) 0.0146(9) 0.0408(10) -0.0046(8) 0.0173(8) -0.0075(9)
C15 0.0378(10) 0.0180(9) 0.0272(9) -0.0014(8) -0.0042(8) 0.0087(9)
C16 0.0389(10) 0.0144(9) 0.0242(8) -0.0030(7) -0.0027(8) 0.0009(9)
C17 0.0290(9) 0.0224(9) 0.0225(8) -0.0036(7) -0.0088(7) -0.0019(9)
C18 0.0323(10) 0.0187(9) 0.0184(7) -0.0054(7) -0.0081(7) 0.0005(8)
C13 0.0274(9) 0.0279(10) 0.0219(8) -0.0071(8) -0.0002(7) 0.0017(9)
C14 0.0331(10) 0.0240(10) 0.0244(8) -0.0095(8) -0.0011(8) 0.0069(9)
C10 0.0348(10) 0.0223(9) 0.0195(8) -0.0003(7) -0.0047(7) -0.0009(9)
C12 0.0328(10) 0.0213(9) 0.0263(8) -0.0055(8) -0.0010(8) -0.0013(9)
C11 0.0273(10) 0.0346(11) 0.0303(9) -0.0057(9) -0.0078(8) 0.0113(9)
C7 0.0158(8) 0.0240(9) 0.0264(8) -0.0019(8) 0.0000(7) -0.0038(8)
C6 0.0165(8) 0.0247(10) 0.0262(8) -0.0015(8) 0.0002(7) -0.0033(8)
C5 0.0190(9) 0.0276(10) 0.0378(10) 0.0039(9) -0.0101(8) 0.0013(9)
C4 0.0279(10) 0.0291(10) 0.0278(9) 0.0070(8) -0.0107(8) -0.0049(9)
C9 0.0291(9) 0.0386(11) 0.0175(8) -0.0037(8) -0.0050(7) -0.0141(9)
C8 0.0285(9) 0.0304(10) 0.0218(8) -0.0093(8) 0.0003(7) -0.0094(9)
C1 0.0326(10) 0.0458(12) 0.0193(8) -0.0003(8) -0.0003(8) -0.0178(10)
C2 0.0235(9) 0.0209(9) 0.0352(9) -0.0079(8) -0.0005(8) 0.0002(8)
C3 0.0221(9) 0.0229(10) 0.0327(9) -0.0012(8) 0.0026(8) -0.0038(8)
C23 0.0263(9) 0.0242(10) 0.0317(9) 0.0047(8) 0.0020(8) 0.0093(9)
C22 0.0210(9) 0.0295(10) 0.0246(8) 0.0021(8) -0.0034(7) 0.0060(8)
C27 0.0280(9) 0.0211(9) 0.0190(7) 0.0061(7) 0.0029(7) 0.0014(8)
C26 0.0252(9) 0.0255(10) 0.0203(8) 0.0021(7) 0.0032(7) -0.0051(8)
C24 0.0415(11) 0.0158(9) 0.0295(9) 0.0007(8) 0.0029(8) -0.0054(9)
C25 0.0449(11) 0.0187(9) 0.0282(9) -0.0036(8) 0.0056(8) 0.0027(10)
C21 0.0286(10) 0.0345(11) 0.0283(9) 0.0042(9) -0.0065(8) -0.0107(9)
C19 0.0271(9) 0.0224(9) 0.0170(7) -0.0039(7) -0.0039(7) -0.0016(8)
C20 0.0375(10) 0.0290(11) 0.0307(9) 0.0024(8) 0.0170(8) 0.0097(9)
P1 0.0358(3) 0.0179(2) 0.02087(19) 0.00038(18) 0.00332(19) 0.0006(2)
F1 0.0425(7) 0.0353(7) 0.0393(6) -0.0041(5) -0.0025(5) 0.0120(6)
F2 0.0484(7) 0.0427(7) 0.0226(5) -0.0044(5) -0.0045(5) 0.0048(6)
F3 0.0690(8) 0.0328(7) 0.0372(6) 0.0063(5) -0.0044(6) -0.0236(7)
F4 0.0760(9) 0.0336(7) 0.0202(5) 0.0033(5) 0.0036(6) 0.0028(7)
F5 0.0441(7) 0.0468(8) 0.0655(8) 0.0057(7) 0.0084(7) -0.0172(7)
F6 0.0755(9) 0.0475(8) 0.0440(7) 0.0037(6) 0.0160(6) 0.0316(7)
P2 0.0257(2) 0.0349(3) 0.01888(19) -0.0031(2) 0.00069(18) 0.0010(2)
F7 0.0438(7) 0.0447(7) 0.0189(5) 0.0018(5) 0.0020(5) -0.0009(6)
F8 0.0259(6) 0.0546(8) 0.0381(6) -0.0001(6) 0.0026(5) 0.0022(6)
F9 0.0400(7) 0.0823(10) 0.0180(5) -0.0115(6) -0.0002(5) 0.0045(7)
F10 0.0259(6) 0.0756(10) 0.0354(6) -0.0069(7) 0.0006(5) 0.0045(7)
F11 0.0566(8) 0.0327(7) 0.0600(8) -0.0112(6) -0.0115(7) 0.0025(7)
F12 0.0514(7) 0.0379(7) 0.0371(6) 0.0070(6) -0.0063(6) -0.0062(6)
P3 0.0281(2) 0.0260(3) 0.0228(2) -0.0019(2) 0.00264(19) 0.0033(2)
F13 0.0961(11) 0.1222(13) 0.0522(8) 0.0476(8) 0.0289(8) 0.0571(10)
F14 0.0206(6) 0.0867(10) 0.0484(7) -0.0226(7) -0.0070(5) 0.0045(7)
F15 0.0551(9) 0.1075(10) 0.1088(9) -0.0894(7) 0.0204(8) -0.0249(8)
F16 0.0570(8) 0.0954(11) 0.0604(8) 0.0399(8) 0.0169(7) 0.0351(8)
F17 0.0669(8) 0.0508(8) 0.0791(8) -0.0329(7) 0.0425(6) -0.0254(7)
F18 0.0395(7) 0.0672(10) 0.0614(8) -0.0190(7) 0.0239(6) -0.0088(7)
P4 0.0164(2) 0.0375(3) 0.0238(2) -0.0013(2) -0.00180(18) -0.0055(2)
F19 0.0259(6) 0.0259(6) 0.0607(7) -0.0111(6) -0.0015(5) 0.0023(5)
F20 0.0436(7) 0.0926(11) 0.0270(6) -0.0097(7) -0.0094(5) 0.0313(7)
F21 0.0475(7) 0.0234(6) 0.0532(7) -0.0012(5) 0.0246(5) -0.0019(6)
F22 0.0212(6) 0.1032(11) 0.0461(6) -0.0338(7) 0.0074(5) 0.0016(7)
F23 0.0732(8) 0.0804(10) 0.0571(8) -0.0249(7) 0.0233(7) -0.0584(7)
F24 0.0767(9) 0.0432(8) 0.0331(6) 0.0080(6) -0.0238(6) -0.0096(7)
N14 0.0571(15) 0.0718(17) 0.125(2) 0.0417(15) 0.0054(15) 0.0080(14)
C39 0.0592(15) 0.0570(16) 0.0582(14) 0.0252(12) 0.0132(12) 0.0197(14)
C40 0.0611(16) 0.0633(16) 0.0521(13) 0.0295(12) 0.0096(12) 0.0081(14)
N13 0.0676(15) 0.0729(17) 0.0748(15) 0.0209(14) -0.0027(13) 0.0053(14)
C37 0.0393(13) 0.085(2) 0.0625(15) 0.0284(14) -0.0032(12) 0.0166(14)
C38 0.0657(19) 0.211(4) 0.0552(16) 0.045(2) -0.0009(15) 0.046(2)
N15 0.0432(10) 0.0493(12) 0.0404(10) -0.0060(9) -0.0027(9) 0.0094(10)
C41 0.0324(11) 0.0482(14) 0.0390(11) 0.0041(11) -0.0048(9) 0.0040(11)
C42 0.0500(15) 0.223(4) 0.0855(17) 0.0893(19) 0.0364(13) 0.0589(19)
N16 0.0624(14) 0.0691(16) 0.0512(12) 0.0016(12) -0.0093(11) 0.0065(13)
C43 0.0654(15) 0.0577(16) 0.0357(11) -0.0075(11) -0.0204(11) 0.0198(14)
C44 0.0747(18) 0.094(2) 0.0539(14) -0.0314(14) -0.0226(14) 0.0375(17)

loop_
_atom_type_symbol
_atom_type_description
_atom_type_scat_dispersion_real
_atom_type_scat_dispersion_imag
_atom_type_scat_source
C C 0.0033 0.0016 'International Tables Vol C Tables 4.2.6.8 and 6.1.1.4'
H H 0.0000 0.0000 'International Tables Vol C Tables 4.2.6.8 and 6.1.1.4'
F F 0.0171 0.0103 'International Tables Vol C Tables 4.2.6.8 and 6.1.1.4'
Fe Fe 0.3463 0.8444 'International Tables Vol C Tables 4.2.6.8 and 6.1.1.4'
Mo Mo -1.6832 0.6857 'International Tables Vol C Tables 4.2.6.8 and 6.1.1.4'
N N 0.0061 0.0033 'International Tables Vol C Tables 4.2.6.8 and 6.1.1.4'
O O 0.0106 0.0060 'International Tables Vol C Tables 4.2.6.8 and 6.1.1.4'
P P 0.1023 0.0942 'International Tables Vol C Tables 4.2.6.8 and 6.1.1.4'

loop_
_geom_angle_atom_site_label_1
_geom_angle_atom_site_label_2
_geom_angle_atom_site_label_3
_geom_angle
O4A Mo1A O2 104.53(8)
O4A Mo1A O1 102.48(7)
O2 Mo1A O1 115.30(6)
O4A Mo1A O3 101.40(8)
O2 Mo1A O3 116.25(5)
O1 Mo1A O3 114.13(6)
O12A Mo3A O11 110.09(8)
O12A Mo3A O10 106.11(9)
O11 Mo3A O10 112.95(5)
O12A Mo3A O9 104.17(9)
O11 Mo3A O9 111.76(5)
O10 Mo3A O9 111.23(5)
O4B Mo1B O3 105.15(10)
O4B Mo1B O1 102.76(10)
O3 Mo1B O1 113.22(6)
O4B Mo1B O2 113.60(10)
O3 Mo1B O2 111.74(6)
O1 Mo1B O2 110.03(6)
O12B Mo3B O11 100.88(9)
O12B Mo3B O9 103.81(10)
O11 Mo3B O9 116.40(6)
O12B Mo3B O10 102.54(10)
O11 Mo3B O10 115.24(6)
O9 Mo3B O10 114.90(6)
O12B Mo3B N12B 173.89(11)
O11 Mo3B N12B 73.68(8)
O9 Mo3B N12B 81.36(8)
O10 Mo3B N12B 77.80(8)
N4A C01A C02A 172.9(4)
C01A C02A H02A 109.5
C01A C02A H02B 109.5
H02A C02A H02B 109.5
C01A C02A H02C 109.5
H02A C02A H02C 109.5
H02B C02A H02C 109.5
C01B N12B Mo3B 163.7(4)
N12B C01B C02B 168.3(7)
C01B C02B H02D 109.5
C01B C02B H02E 109.5
H02D C02B H02E 109.5
C01B C02B H02F 109.5
H02D C02B H02F 109.5
H02E C02B H02F 109.5
O16 Mo4 O13 105.22(6)
O16 Mo4 O14 105.99(6)
O13 Mo4 O14 113.87(6)
O16 Mo4 O15 106.43(6)
O13 Mo4 O15 112.56(6)
O14 Mo4 O15 112.01(5)
O8 Mo2 O7 105.56(6)
O8 Mo2 O5 105.11(6)
O7 Mo2 O5 112.62(6)
O8 Mo2 O6 105.71(6)
O7 Mo2 O6 114.69(5)
O5 Mo2 O6 112.18(5)
O10 Fe3 O3 94.81(5)
O10 Fe3 O14 94.70(5)
O3 Fe3 O14 94.56(5)
O10 Fe3 N9 170.54(5)
O3 Fe3 N9 90.37(6)
O14 Fe3 N9 92.76(5)
O10 Fe3 N8 92.99(6)
O3 Fe3 N8 169.04(5)
O14 Fe3 N8 92.45(5)
N9 Fe3 N8 80.88(6)
O10 Fe3 N7 90.51(5)
O3 Fe3 N7 91.24(5)
O14 Fe3 N7 171.85(6)
N9 Fe3 N7 81.46(5)
N8 Fe3 N7 81.00(6)
O1 Fe1 O5 94.80(5)
O1 Fe1 O13 93.45(5)
O5 Fe1 O13 96.57(5)
O1 Fe1 N3 92.97(5)
O5 Fe1 N3 169.04(5)
O13 Fe1 N3 90.65(5)
O1 Fe1 N1 171.10(6)
O5 Fe1 N1 90.13(6)
O13 Fe1 N1 93.33(5)
N3 Fe1 N1 81.20(6)
O1 Fe1 N2 91.19(5)
O5 Fe1 N2 91.33(5)
O13 Fe1 N2 170.46(5)
N3 Fe1 N2 80.78(6)
N1 Fe1 N2 81.28(6)
O6 Fe2 O9 95.64(5)
O6 Fe2 O2 95.55(5)
O9 Fe2 O2 94.68(5)
O6 Fe2 N6 94.14(5)
O9 Fe2 N6 89.90(6)
O2 Fe2 N6 168.82(5)
O6 Fe2 N5 90.44(5)
O9 Fe2 N5 169.07(5)
O2 Fe2 N5 93.76(6)
N6 Fe2 N5 80.58(6)
O6 Fe2 N4 170.48(6)
O9 Fe2 N4 92.47(5)
O2 Fe2 N4 88.72(5)
N6 Fe2 N4 80.88(6)
N5 Fe2 N4 80.78(6)
O7 Fe4 O11 94.32(5)
O7 Fe4 O15 95.50(5)
O11 Fe4 O15 95.96(5)
O7 Fe4 N10 94.66(5)
O11 Fe4 N10 168.50(6)
O15 Fe4 N10 90.32(6)
O7 Fe4 N11 170.26(6)
O11 Fe4 N11 89.20(5)
O15 Fe4 N11 93.16(6)
N10 Fe4 N11 80.83(6)
O7 Fe4 N12 89.74(6)
O11 Fe4 N12 92.64(5)
O15 Fe4 N12 169.56(5)
N10 Fe4 N12 80.23(6)
N11 Fe4 N12 81.02(6)
Mo1A O3 Fe3 128.36(6)
Mo1B O3 Fe3 154.29(7)
Mo4 O14 Fe3 151.30(7)
Mo4 O13 Fe1 154.51(7)
Mo1A O1 Fe1 124.02(7)
Mo1B O1 Fe1 152.00(7)
Mo2 O5 Fe1 147.61(7)
Mo2 O6 Fe2 150.77(7)
Mo1A O2 Fe2 123.29(7)
Mo1B O2 Fe2 149.40(7)
Mo3B O9 Fe2 123.66(6)
Mo3A O9 Fe2 148.05(7)
Mo3B O10 Fe3 124.22(6)
Mo3A O10 Fe3 150.67(7)
Mo3B O11 Fe4 127.91(7)
Mo3A O11 Fe4 152.09(7)
Mo4 O15 Fe4 148.25(7)
Mo2 O7 Fe4 147.91(7)
C35 N12 C30 109.27(15)
C35 N12 C34 112.42(15)
C30 N12 C34 108.93(15)
C35 N12 Fe4 104.17(12)
C30 N12 Fe4 112.61(12)
C34 N12 Fe4 109.43(12)
C29 N11 C32 109.61(15)
C29 N11 C33 109.36(14)
C32 N11 C33 112.61(15)
C29 N11 Fe4 111.95(11)
C32 N11 Fe4 110.45(11)
C33 N11 Fe4 102.74(11)
C28 N10 C31 110.17(15)
C28 N10 C36 109.41(15)
C31 N10 C36 112.12(15)
C28 N10 Fe4 110.89(11)
C31 N10 Fe4 103.34(10)
C36 N10 Fe4 110.81(11)
C11 N5 C15 110.16(15)
C11 N5 C14 109.62(15)
C15 N5 C14 111.77(15)
C11 N5 Fe2 111.54(12)
C15 N5 Fe2 103.33(11)
C14 N5 Fe2 110.31(11)
C12 N6 C17 109.45(14)
C12 N6 C16 109.27(14)
C17 N6 C16 111.95(14)
C12 N6 Fe2 111.44(11)
C17 N6 Fe2 104.02(11)
C16 N6 Fe2 110.64(11)
C13 N4 C10 109.22(15)
C13 N4 C18 112.22(14)
C10 N4 C18 109.85(14)
C13 N4 Fe2 103.70(10)
C10 N4 Fe2 112.04(11)
C18 N4 Fe2 109.70(10)
C3 N3 C8 109.76(15)
C3 N3 C7 108.96(14)
C8 N3 C7 112.29(14)
C3 N3 Fe1 112.48(11)
C8 N3 Fe1 102.84(11)
C7 N3 Fe1 110.46(11)
C2 N2 C6 109.25(14)
C2 N2 C5 110.23(15)
C6 N2 C5 111.27(14)
C2 N2 Fe1 112.22(11)
C6 N2 Fe1 103.95(11)
C5 N2 Fe1 109.78(11)
C4 N1 C1 109.35(16)
C4 N1 C9 112.56(15)
C1 N1 C9 109.72(15)
C4 N1 Fe1 103.57(11)
C1 N1 Fe1 111.87(11)
C9 N1 Fe1 109.67(11)
C20 N8 C25 109.40(15)
C20 N8 C23 108.94(15)
C25 N8 C23 111.71(15)
C20 N8 Fe3 112.31(12)
C25 N8 Fe3 104.12(12)
C23 N8 Fe3 110.33(11)
C22 N7 C19 108.59(14)
C22 N7 C27 112.67(14)
C19 N7 C27 109.59(13)
C22 N7 Fe3 103.91(10)
C19 N7 Fe3 112.67(10)
C27 N7 Fe3 109.36(10)
C21 N9 C24 110.31(15)
C21 N9 C26 108.62(14)
C24 N9 C26 112.05(14)
C21 N9 Fe3 111.63(12)
C24 N9 Fe3 110.94(12)
C26 N9 Fe3 103.10(11)
N12 C34 C33 110.83(16)
N12 C34 H34A 109.5
C33 C34 H34A 109.5
N12 C34 H34B 109.5
C33 C34 H34B 109.5
H34A C34 H34B 108.1
N11 C33 C34 110.67(16)
N11 C33 H33A 109.5
C34 C33 H33A 109.5
N11 C33 H33B 109.5
C34 C33 H33B 109.5
H33A C33 H33B 108.1
N11 C32 C31 110.24(15)
N11 C32 H32A 109.6
C31 C32 H32A 109.6
N11 C32 H32B 109.6
C31 C32 H32B 109.6
H32A C32 H32B 108.1
N10 C31 C32 110.57(16)
N10 C31 H31A 109.5
C32 C31 H31A 109.5
N10 C31 H31B 109.5
C32 C31 H31B 109.5
H31A C31 H31B 108.1
N10 C36 C35 110.66(15)
N10 C36 H36A 109.5
C35 C36 H36A 109.5
N10 C36 H36B 109.5
C35 C36 H36B 109.5
H36A C36 H36B 108.1
N12 C35 C36 110.85(17)
N12 C35 H35A 109.5
C36 C35 H35A 109.5
N12 C35 H35B 109.5
C36 C35 H35B 109.5
H35A C35 H35B 108.1
N10 C28 H28A 109.5
N10 C28 H28B 109.5
H28A C28 H28B 109.5
N10 C28 H28C 109.5
H28A C28 H28C 109.5
H28B C28 H28C 109.5
N11 C29 H29A 109.5
N11 C29 H29B 109.5
H29A C29 H29B 109.5
N11 C29 H29C 109.5
H29A C29 H29C 109.5
H29B C29 H29C 109.5
N12 C30 H30A 109.5
N12 C30 H30B 109.5
H30A C30 H30B 109.5
N12 C30 H30C 109.5
H30A C30 H30C 109.5
H30B C30 H30C 109.5
N5 C15 C16 110.28(15)
N5 C15 H15A 109.6
C16 C15 H15A 109.6
N5 C15 H15B 109.6
C16 C15 H15B 109.6
H15A C15 H15B 108.1
N6 C16 C15 110.49(15)
N6 C16 H16A 109.6
C15 C16 H16A 109.6
N6 C16 H16B 109.6
C15 C16 H16B 109.6
H16A C16 H16B 108.1
N6 C17 C18 110.64(15)
N6 C17 H17A 109.5
C18 C17 H17A 109.5
N6 C17 H17B 109.5
C18 C17 H17B 109.5
H17A C17 H17B 108.1
N4 C18 C17 111.26(14)
N4 C18 H18A 109.4
C17 C18 H18A 109.4
N4 C18 H18B 109.4
C17 C18 H18B 109.4
H18A C18 H18B 108.0
N4 C13 C14 111.42(15)
N4 C13 H13A 109.3
C14 C13 H13A 109.3
N4 C13 H13B 109.3
C14 C13 H13B 109.3
H13A C13 H13B 108.0
N5 C14 C13 110.67(15)
N5 C14 H14A 109.5
C13 C14 H14A 109.5
N5 C14 H14B 109.5
C13 C14 H14B 109.5
H14A C14 H14B 108.1
N4 C10 H10A 109.5
N4 C10 H10B 109.5
H10A C10 H10B 109.5
N4 C10 H10C 109.5
H10A C10 H10C 109.5
H10B C10 H10C 109.5
N6 C12 H12A 109.5
N6 C12 H12B 109.5
H12A C12 H12B 109.5
N6 C12 H12C 109.5
H12A C12 H12C 109.5
H12B C12 H12C 109.5
N5 C11 H11A 109.5
N5 C11 H11B 109.5
H11A C11 H11B 109.5
N5 C11 H11C 109.5
H11A C11 H11C 109.5
H11B C11 H11C 109.5
N3 C7 C6 110.25(14)
N3 C7 H7A 109.6
C6 C7 H7A 109.6
N3 C7 H7B 109.6
C6 C7 H7B 109.6
H7A C7 H7B 108.1
N2 C6 C7 110.66(15)
N2 C6 H6A 109.5
C7 C6 H6A 109.5
N2 C6 H6B 109.5
C7 C6 H6B 109.5
H6A C6 H6B 108.1
N2 C5 C4 110.98(15)
N2 C5 H5A 109.4
C4 C5 H5A 109.4
N2 C5 H5B 109.4
C4 C5 H5B 109.4
H5A C5 H5B 108.0
N1 C4 C5 111.25(16)
N1 C4 H4A 109.4
C5 C4 H4A 109.4
N1 C4 H4B 109.4
C5 C4 H4B 109.4
H4A C4 H4B 108.0
N1 C9 C8 111.20(15)
N1 C9 H9A 109.4
C8 C9 H9A 109.4
N1 C9 H9B 109.4
C8 C9 H9B 109.4
H9A C9 H9B 108.0
N3 C8 C9 110.29(16)
N3 C8 H8A 109.6
C9 C8 H8A 109.6
N3 C8 H8B 109.6
C9 C8 H8B 109.6
H8A C8 H8B 108.1
N1 C1 H1A 109.5
N1 C1 H1B 109.5
H1A C1 H1B 109.5
N1 C1 H1C 109.5
H1A C1 H1C 109.5
H1B C1 H1C 109.5
N2 C2 H2A 109.5
N2 C2 H2B 109.5
H2A C2 H2B 109.5
N2 C2 H2C 109.5
H2A C2 H2C 109.5
H2B C2 H2C 109.5
N3 C3 H3A 109.5
N3 C3 H3B 109.5
H3A C3 H3B 109.5
N3 C3 H3C 109.5
H3A C3 H3C 109.5
H3B C3 H3C 109.5
N8 C23 C22 111.03(15)
N8 C23 H23A 109.4
C22 C23 H23A 109.4
N8 C23 H23B 109.4
C22 C23 H23B 109.4
H23A C23 H23B 108.0
N7 C22 C23 111.12(15)
N7 C22 H22A 109.4
C23 C22 H22A 109.4
N7 C22 H22B 109.4
C23 C22 H22B 109.4
H22A C22 H22B 108.0
N7 C27 C26 111.41(14)
N7 C27 H27A 109.3
C26 C27 H27A 109.3
N7 C27 H27B 109.3
C26 C27 H27B 109.3
H27A C27 H27B 108.0
N9 C26 C27 110.50(15)
N9 C26 H26A 109.5
C27 C26 H26A 109.5
N9 C26 H26B 109.5
C27 C26 H26B 109.5
H26A C26 H26B 108.1
N9 C24 C25 110.22(16)
N9 C24 H24A 109.6
C25 C24 H24A 109.6
N9 C24 H24B 109.6
C25 C24 H24B 109.6
H24A C24 H24B 108.1
N8 C25 C24 111.34(16)
N8 C25 H25A 109.4
C24 C25 H25A 109.4
N8 C25 H25B 109.4
C24 C25 H25B 109.4
H25A C25 H25B 108.0
N9 C21 H21A 109.5
N9 C21 H21B 109.5
H21A C21 H21B 109.5
N9 C21 H21C 109.5
H21A C21 H21C 109.5
H21B C21 H21C 109.5
N7 C19 H19A 109.5
N7 C19 H19B 109.5
H19A C19 H19B 109.5
N7 C19 H19C 109.5
H19A C19 H19C 109.5
H19B C19 H19C 109.5
N8 C20 H20A 109.5
N8 C20 H20B 109.5
H20A C20 H20B 109.5
N8 C20 H20C 109.5
H20A C20 H20C 109.5
H20B C20 H20C 109.5
F5 P1 F1 90.21(8)
F5 P1 F6 90.27(8)
F1 P1 F6 179.35(8)
F5 P1 F4 91.03(8)
F1 P1 F4 90.09(7)
F6 P1 F4 90.34(7)
F5 P1 F3 179.15(8)
F1 P1 F3 90.19(8)
F6 P1 F3 89.32(8)
F4 P1 F3 89.72(7)
F5 P1 F2 90.08(8)
F1 P1 F2 89.70(7)
F6 P1 F2 89.86(7)
F4 P1 F2 178.86(8)
F3 P1 F2 89.17(7)
F11 P2 F9 90.28(8)
F11 P2 F7 90.09(7)
F9 P2 F7 179.29(8)
F11 P2 F12 179.54(9)
F9 P2 F12 89.78(8)
F7 P2 F12 89.85(7)
F11 P2 F8 89.77(8)
F9 P2 F8 90.01(7)
F7 P2 F8 90.59(7)
F12 P2 F8 89.77(8)
F11 P2 F10 90.49(8)
F9 P2 F10 90.11(7)
F7 P2 F10 89.29(7)
F12 P2 F10 89.97(8)
F8 P2 F10 179.71(9)
F15 P3 F13 94.79(10)
F15 P3 F16 90.04(10)
F13 P3 F16 174.48(10)
F15 P3 F14 92.05(9)
F13 P3 F14 94.16(9)
F16 P3 F14 88.34(8)
F15 P3 F18 88.16(8)
F13 P3 F18 87.44(9)
F16 P3 F18 90.05(8)
F14 P3 F18 178.37(9)
F15 P3 F17 175.74(9)
F13 P3 F17 88.69(9)
F16 P3 F17 86.37(9)
F14 P3 F17 90.14(8)
F18 P3 F17 89.55(8)
F24 P4 F20 179.11(9)
F24 P4 F21 88.99(7)
F20 P4 F21 91.22(8)
F24 P4 F22 90.04(8)
F20 P4 F22 90.82(7)
F21 P4 F22 90.03(8)
F24 P4 F23 89.97(8)
F20 P4 F23 89.82(8)
F21 P4 F23 178.82(8)
F22 P4 F23 90.52(9)
F24 P4 F19 90.41(8)
F20 P4 F19 88.72(7)
F21 P4 F19 90.50(7)
F22 P4 F19 179.31(8)
F23 P4 F19 88.96(8)
N14 C39 C40 179.2(3)
C39 C40 H40A 109.5
C39 C40 H40B 109.5
H40A C40 H40B 109.5
C39 C40 H40C 109.5
H40A C40 H40C 109.5
H40B C40 H40C 109.5
N13 C37 C38 179.5(4)
C37 C38 H38A 109.5
C37 C38 H38B 109.5
H38A C38 H38B 109.5
C37 C38 H38C 109.5
H38A C38 H38C 109.5
H38B C38 H38C 109.5
N15 C41 C42 179.7(3)
C41 C42 H42A 109.5
C41 C42 H42B 109.5
H42A C42 H42B 109.5
C41 C42 H42C 109.5
H42A C42 H42C 109.5
H42B C42 H42C 109.5
N16 C43 C44 176.8(3)
C43 C44 H44A 109.5
C43 C44 H44B 109.5
H44A C44 H44B 109.5
C43 C44 H44C 109.5
H44A C44 H44C 109.5
H44B C44 H44C 109.5

loop_
_geom_bond_atom_site_label_1
_geom_bond_atom_site_label_2
_geom_bond_distance
Mo1A O4A 1.732(2)
Mo1A O2 1.7679(13)
Mo1A O1 1.7894(12)
Mo1A O3 1.7959(12)
Mo3A O12A 1.651(2)
Mo3A O11 1.7937(11)
Mo3A O10 1.8031(12)
Mo3A O9 1.8300(12)
Mo1B O4B 1.682(3)
Mo1B O3 1.7961(12)
Mo1B O1 1.8080(12)
Mo1B O2 1.8598(13)
Mo3B O12B 1.715(3)
Mo3B O11 1.7617(12)
Mo3B O9 1.7682(12)
Mo3B O10 1.7888(13)
Mo3B N12B 2.520(3)
N4A C01A 1.227(5)
C01A C02A 1.483(6)
C02A H02A 0.9800
C02A H02B 0.9800
C02A H02C 0.9800
N12B C01B 1.083(6)
C01B C02B 1.474(9)
C02B H02D 0.9800
C02B H02E 0.9800
C02B H02F 0.9800
Mo4 O16 1.6918(13)
Mo4 O13 1.7812(12)
Mo4 O14 1.7832(11)
Mo4 O15 1.7902(12)
Mo2 O8 1.6933(12)
Mo2 O7 1.7820(12)
Mo2 O5 1.7829(12)
Mo2 O6 1.7886(11)
Fe3 O10 1.9421(12)
Fe3 O3 1.9526(12)
Fe3 O14 1.9616(12)
Fe3 N9 2.1611(16)
Fe3 N8 2.1638(16)
Fe3 N7 2.1828(14)
Fe1 O1 1.9411(12)
Fe1 O5 1.9526(13)
Fe1 O13 1.9553(13)
Fe1 N3 2.1717(15)
Fe1 N1 2.1765(15)
Fe1 N2 2.1768(15)
Fe2 O6 1.9455(11)
Fe2 O9 1.9491(12)
Fe2 O2 1.9600(13)
Fe2 N6 2.1653(16)
Fe2 N5 2.1861(16)
Fe2 N4 2.1890(14)
Fe4 O7 1.9427(13)
Fe4 O11 1.9447(11)
Fe4 O15 1.9559(13)
Fe4 N10 2.1770(14)
Fe4 N11 2.1806(15)
Fe4 N12 2.1895(17)
N12 C35 1.479(3)
N12 C30 1.486(3)
N12 C34 1.506(3)
N11 C29 1.475(2)
N11 C32 1.497(2)
N11 C33 1.498(3)
N10 C28 1.474(3)
N10 C31 1.496(3)
N10 C36 1.496(3)
N5 C11 1.484(2)
N5 C15 1.489(3)
N5 C14 1.492(2)
N6 C12 1.481(2)
N6 C17 1.490(2)
N6 C16 1.496(2)
N4 C13 1.476(2)
N4 C10 1.480(2)
N4 C18 1.499(2)
N3 C3 1.475(2)
N3 C8 1.497(2)
N3 C7 1.504(2)
N2 C2 1.477(2)
N2 C6 1.491(2)
N2 C5 1.502(2)
N1 C4 1.485(3)
N1 C1 1.492(3)
N1 C9 1.492(3)
N8 C20 1.485(2)
N8 C25 1.489(3)
N8 C23 1.506(2)
N7 C22 1.480(2)
N7 C19 1.487(2)
N7 C27 1.491(2)
N9 C21 1.484(2)
N9 C24 1.497(3)
N9 C26 1.501(2)
C34 C33 1.509(3)
C34 H34A 0.9900
C34 H34B 0.9900
C33 H33A 0.9900
C33 H33B 0.9900
C32 C31 1.522(3)
C32 H32A 0.9900
C32 H32B 0.9900
C31 H31A 0.9900
C31 H31B 0.9900
C36 C35 1.514(3)
C36 H36A 0.9900
C36 H36B 0.9900
C35 H35A 0.9900
C35 H35B 0.9900
C28 H28A 0.9800
C28 H28B 0.9800
C28 H28C 0.9800
C29 H29A 0.9800
C29 H29B 0.9800
C29 H29C 0.9800
C30 H30A 0.9800
C30 H30B 0.9800
C30 H30C 0.9800
C15 C16 1.512(3)
C15 H15A 0.9900
C15 H15B 0.9900
C16 H16A 0.9900
C16 H16B 0.9900
C17 C18 1.517(3)
C17 H17A 0.9900
C17 H17B 0.9900
C18 H18A 0.9900
C18 H18B 0.9900
C13 C14 1.525(3)
C13 H13A 0.9900
C13 H13B 0.9900
C14 H14A 0.9900
C14 H14B 0.9900
C10 H10A 0.9800
C10 H10B 0.9800
C10 H10C 0.9800
C12 H12A 0.9800
C12 H12B 0.9800
C12 H12C 0.9800
C11 H11A 0.9800
C11 H11B 0.9800
C11 H11C 0.9800
C7 C6 1.509(3)
C7 H7A 0.9900
C7 H7B 0.9900
C6 H6A 0.9900
C6 H6B 0.9900
C5 C4 1.515(3)
C5 H5A 0.9900
C5 H5B 0.9900
C4 H4A 0.9900
C4 H4B 0.9900
C9 C8 1.516(3)
C9 H9A 0.9900
C9 H9B 0.9900
C8 H8A 0.9900
C8 H8B 0.9900
C1 H1A 0.9800
C1 H1B 0.9800
C1 H1C 0.9800
C2 H2A 0.9800
C2 H2B 0.9800
C2 H2C 0.9800
C3 H3A 0.9800
C3 H3B 0.9800
C3 H3C 0.9800
C23 C22 1.516(3)
C23 H23A 0.9900
C23 H23B 0.9900
C22 H22A 0.9900
C22 H22B 0.9900
C27 C26 1.514(3)
C27 H27A 0.9900
C27 H27B 0.9900
C26 H26A 0.9900
C26 H26B 0.9900
C24 C25 1.506(3)
C24 H24A 0.9900
C24 H24B 0.9900
C25 H25A 0.9900
C25 H25B 0.9900
C21 H21A 0.9800
C21 H21B 0.9800
C21 H21C 0.9800
C19 H19A 0.9800
C19 H19B 0.9800
C19 H19C 0.9800
C20 H20A 0.9800
C20 H20B 0.9800
C20 H20C 0.9800
P1 F5 1.5826(15)
P1 F1 1.5861(14)
P1 F6 1.5901(15)
P1 F4 1.5936(12)
P1 F3 1.5982(14)
P1 F2 1.6025(12)
P2 F11 1.5931(15)
P2 F9 1.5941(12)
P2 F7 1.5945(11)
P2 F12 1.5953(14)
P2 F8 1.5955(13)
P2 F10 1.5984(13)
P3 F15 1.5608(17)
P3 F13 1.5686(18)
P3 F16 1.5750(16)
P3 F14 1.5897(13)
P3 F18 1.5928(14)
P3 F17 1.6044(15)
P4 F24 1.5786(13)
P4 F20 1.5825(13)
P4 F21 1.5857(13)
P4 F22 1.5941(14)
P4 F23 1.5958(16)
P4 F19 1.6026(13)
N14 C39 1.142(4)
C39 C40 1.471(4)
C40 H40A 0.9800
C40 H40B 0.9800
C40 H40C 0.9800
N13 C37 1.159(4)
C37 C38 1.469(4)
C38 H38A 0.9800
C38 H38B 0.9800
C38 H38C 0.9800
N15 C41 1.134(3)
C41 C42 1.411(4)
C42 H42A 0.9800
C42 H42B 0.9800
C42 H42C 0.9800
N16 C43 1.144(4)
C43 C44 1.445(4)
C44 H44A 0.9800
C44 H44B 0.9800
C44 H44C 0.9800

loop_
_geom_torsion_atom_site_label_1
_geom_torsion_atom_site_label_2
_geom_torsion_atom_site_label_3
_geom_torsion_atom_site_label_4
_geom_torsion
Mo3B N12B C01B C02B -128(3)
O4A Mo1A O3 Mo1B 176.15(7)
O2 Mo1A O3 Mo1B -71.22(6)
O1 Mo1A O3 Mo1B 66.76(5)
O4A Mo1A O3 Fe3 18.51(11)
O2 Mo1A O3 Fe3 131.13(8)
O1 Mo1A O3 Fe3 -90.88(9)
O4B Mo1B O3 Mo1A -175.98(10)
O1 Mo1B O3 Mo1A -64.56(5)
O2 Mo1B O3 Mo1A 60.35(5)
O4B Mo1B O3 Fe3 -132.53(18)
O1 Mo1B O3 Fe3 -21.12(19)
O2 Mo1B O3 Fe3 103.79(17)
O16 Mo4 O14 Fe3 -151.34(15)
O13 Mo4 O14 Fe3 93.49(16)
O15 Mo4 O14 Fe3 -35.67(17)
O16 Mo4 O13 Fe1 -142.25(17)
O14 Mo4 O13 Fe1 -26.61(19)
O15 Mo4 O13 Fe1 102.26(17)
O4A Mo1A O1 Mo1B -174.83(8)
O2 Mo1A O1 Mo1B 72.30(6)
O3 Mo1A O1 Mo1B -66.10(5)
O4A Mo1A O1 Fe1 21.60(11)
O2 Mo1A O1 Fe1 -91.28(9)
O3 Mo1A O1 Fe1 130.33(7)
O4B Mo1B O1 Mo1A 178.08(10)
O3 Mo1B O1 Mo1A 65.20(5)
O2 Mo1B O1 Mo1A -60.63(5)
O4B Mo1B O1 Fe1 -151.97(17)
O3 Mo1B O1 Fe1 95.15(16)
O2 Mo1B O1 Fe1 -30.68(17)
O8 Mo2 O5 Fe1 -140.43(12)
O7 Mo2 O5 Fe1 -26.01(14)
O6 Mo2 O5 Fe1 105.19(12)
O8 Mo2 O6 Fe2 -140.17(14)
O7 Mo2 O6 Fe2 103.99(15)
O5 Mo2 O6 Fe2 -26.15(16)
O4A Mo1A O2 Mo1B 178.75(7)
O1 Mo1A O2 Mo1B -69.58(5)
O3 Mo1A O2 Mo1B 67.92(5)
O4A Mo1A O2 Fe2 20.86(10)
O1 Mo1A O2 Fe2 132.53(7)
O3 Mo1A O2 Fe2 -89.97(8)
O4B Mo1B O2 Mo1A 177.76(10)
O3 Mo1B O2 Mo1A -63.47(5)
O1 Mo1B O2 Mo1A 63.20(5)
O4B Mo1B O2 Fe2 -144.06(15)
O3 Mo1B O2 Fe2 -25.29(15)
O1 Mo1B O2 Fe2 101.37(13)
O12B Mo3B O9 Mo3A 179.60(10)
O11 Mo3B O9 Mo3A 69.79(5)
O10 Mo3B O9 Mo3A -69.26(5)
N12B Mo3B O9 Mo3A 2.91(7)
O12B Mo3B O9 Fe2 25.41(12)
O11 Mo3B O9 Fe2 -84.41(9)
O10 Mo3B O9 Fe2 136.55(7)
N12B Mo3B O9 Fe2 -151.28(10)
O12A Mo3A O9 Mo3B 178.43(9)
O11 Mo3A O9 Mo3B -62.73(5)
O10 Mo3A O9 Mo3B 64.53(5)
O12A Mo3A O9 Fe2 -138.36(15)
O11 Mo3A O9 Fe2 -19.52(15)
O10 Mo3A O9 Fe2 107.74(13)
O12B Mo3B O10 Mo3A -177.06(9)
O11 Mo3B O10 Mo3A -68.48(5)
O9 Mo3B O10 Mo3A 71.05(5)
N12B Mo3B O10 Mo3A -3.31(7)
O12B Mo3B O10 Fe3 22.11(12)
O11 Mo3B O10 Fe3 130.69(7)
O9 Mo3B O10 Fe3 -89.78(8)
N12B Mo3B O10 Fe3 -164.13(10)
O12A Mo3A O10 Mo3B -175.45(8)
O11 Mo3A O10 Mo3B 63.84(5)
O9 Mo3A O10 Mo3B -62.77(5)
O12A Mo3A O10 Fe3 -141.78(15)
O11 Mo3A O10 Fe3 97.51(14)
O9 Mo3A O10 Fe3 -29.10(15)
O12B Mo3B O11 Mo3A 177.51(10)
O9 Mo3B O11 Mo3A -70.98(5)
O10 Mo3B O11 Mo3A 67.93(5)
N12B Mo3B O11 Mo3A 0.36(8)
O12B Mo3B O11 Fe4 23.57(13)
O9 Mo3B O11 Fe4 135.09(8)
O10 Mo3B O11 Fe4 -86.00(9)
N12B Mo3B O11 Fe4 -153.58(11)
O12A Mo3A O11 Mo3B 177.02(10)
O10 Mo3A O11 Mo3B -64.57(5)
O9 Mo3A O11 Mo3B 61.76(5)
O12A Mo3A O11 Fe4 -135.21(16)
O10 Mo3A O11 Fe4 -16.80(17)
O9 Mo3A O11 Fe4 109.53(15)
O16 Mo4 O15 Fe4 -143.20(12)
O13 Mo4 O15 Fe4 -28.44(14)
O14 Mo4 O15 Fe4 101.40(13)
O8 Mo2 O7 Fe4 -137.41(13)
O5 Mo2 O7 Fe4 108.44(13)
O6 Mo2 O7 Fe4 -21.48(16)
C35 N12 C34 C33 134.63(17)
C30 N12 C34 C33 -104.11(18)
Fe4 N12 C34 C33 19.39(18)
C29 N11 C33 C34 172.62(15)
C32 N11 C33 C34 -65.3(2)
Fe4 N11 C33 C34 53.56(16)
N12 C34 C33 N11 -50.5(2)
C29 N11 C32 C31 -104.08(18)
C33 N11 C32 C31 133.94(17)
Fe4 N11 C32 C31 19.72(18)
C28 N10 C31 C32 171.26(15)
C36 N10 C31 C32 -66.63(19)
Fe4 N10 C31 C32 52.74(16)
N11 C32 C31 N10 -49.9(2)
C28 N10 C36 C35 -103.27(19)
C31 N10 C36 C35 134.19(17)
Fe4 N10 C36 C35 19.3(2)
C30 N12 C35 C36 172.04(17)
C34 N12 C35 C36 -66.9(2)
Fe4 N12 C35 C36 51.49(18)
N10 C36 C35 N12 -48.7(2)
C11 N5 C15 C16 171.90(15)
C14 N5 C15 C16 -66.0(2)
Fe2 N5 C15 C16 52.63(16)
C12 N6 C16 C15 -102.94(17)
C17 N6 C16 C15 135.64(16)
Fe2 N6 C16 C15 20.10(17)
N5 C15 C16 N6 -50.2(2)
C12 N6 C17 C18 171.15(15)
C16 N6 C17 C18 -67.5(2)
Fe2 N6 C17 C18 51.96(16)
C13 N4 C18 C17 132.74(16)
C10 N4 C18 C17 -105.56(17)
Fe2 N4 C18 C17 18.02(17)
N6 C17 C18 N4 -48.1(2)
C10 N4 C13 C14 170.84(14)
C18 N4 C13 C14 -67.10(18)
Fe2 N4 C13 C14 51.23(16)
C11 N5 C14 C13 -103.72(18)
C15 N5 C14 C13 133.85(17)
Fe2 N5 C14 C13 19.48(18)
N4 C13 C14 N5 -49.1(2)
C3 N3 C7 C6 -102.97(17)
C8 N3 C7 C6 135.22(16)
Fe1 N3 C7 C6 21.06(17)
C2 N2 C6 C7 171.77(14)
C5 N2 C6 C7 -66.30(19)
Fe1 N2 C6 C7 51.80(15)
N3 C7 C6 N2 -50.00(19)
C2 N2 C5 C4 -104.94(18)
C6 N2 C5 C4 133.69(17)
Fe1 N2 C5 C4 19.17(19)
C1 N1 C4 C5 170.67(15)
C9 N1 C4 C5 -67.10(19)
Fe1 N1 C4 C5 51.27(16)
N2 C5 C4 N1 -48.8(2)
C4 N1 C9 C8 133.61(16)
C1 N1 C9 C8 -104.38(18)
Fe1 N1 C9 C8 18.88(18)
C3 N3 C8 C9 172.78(15)
C7 N3 C8 C9 -65.9(2)
Fe1 N3 C8 C9 52.88(16)
N1 C9 C8 N3 -49.7(2)
C20 N8 C23 C22 -105.70(18)
C25 N8 C23 C22 133.32(17)
Fe3 N8 C23 C22 18.02(18)
C19 N7 C22 C23 171.01(15)
C27 N7 C22 C23 -67.41(18)
Fe3 N7 C22 C23 50.86(16)
N8 C23 C22 N7 -47.6(2)
C22 N7 C27 C26 133.99(16)
C19 N7 C27 C26 -104.99(16)
Fe3 N7 C27 C26 18.97(17)
C21 N9 C26 C27 170.82(16)
C24 N9 C26 C27 -67.1(2)
Fe3 N9 C26 C27 52.28(16)
N7 C27 C26 N9 -49.3(2)
C21 N9 C24 C25 -105.02(18)
C26 N9 C24 C25 133.83(16)
Fe3 N9 C24 C25 19.21(18)
C20 N8 C25 C24 171.02(16)
C23 N8 C25 C24 -68.3(2)
Fe3 N8 C25 C24 50.78(17)
N9 C24 C25 N8 -47.9(2)
